data_7705749
loop_
_publ_author_name
'Guzm\'an, Jefferson'
'Bernal, Ana M.'
'Garc\'ia-Ordu\~na, Pilar'
'Lahoz, Fernando J.'
'Polo, V\'ictor'
'Fern\'andez-Alvarez, Francisco J'

_publ_section_title
;
 2-Pyridone-stabilized iridium silylene/silyl complexes: structure and
 QTAIM analysis.
;
_journal_issue 48
_journal_name_full 'Dalton transactions (Cambridge, England : 2003)'
_journal_page_first 17665
_journal_page_last 17673
_journal_paper_doi 10.1039/d0dt03326j
_journal_volume 49
_journal_year 2020
_chemical_formula_moiety 'C24 H40 Cl Ir N2 O2 Si2'
_chemical_formula_sum 'C24 H40 Cl Ir N2 O2 Si2'
_chemical_formula_weight 672.41
_space_group_crystal_system triclinic
_space_group_IT_number 2
_space_group_name_Hall '-P 1'
_space_group_name_H-M_alt 'P -1'
_atom_sites_solution_hydrogens geom
_audit_creation_method SHELXL-2018/3
_audit_update_record
;
2020-03-12 deposited with the CCDC.	2020-11-19 downloaded from the CCDC.
;
_cell_angle_alpha 105.4291(7)
_cell_angle_beta 103.4935(6)
_cell_angle_gamma 94.0182(6)
_cell_formula_units_Z 4
_cell_length_a 12.0235(6)
_cell_length_b 14.4027(7)
_cell_length_c 17.5331(8)
_cell_measurement_reflns_used 9812
_cell_measurement_temperature 100(2)
_cell_measurement_theta_max 30.082
_cell_measurement_theta_min 2.198
_cell_volume 2817.6(2)
_computing_cell_refinement 'SAINT+ in APEX3 v. 2017.3 (Bruker AXS, 2008)'
_computing_data_collection 'SMART in APEX2 v. 2008.4 (Bruker AXS, 2008)'
_computing_data_reduction 'SAINT+ in APEX3 v. 2017.3 (Bruker AXS, 2008)'
_computing_molecular_graphics 'ORTEP-3 (Farrugia, 2012)'
_computing_publication_material 'XCIF program, PLATON(Spek, 1998)'
_computing_structure_refinement 'SHELXL-2018/3 (Sheldrick, 2018)'
_computing_structure_solution 'SHELXS-2013 (Sheldrick, 2013)'
_diffrn_ambient_temperature 100(2)
_diffrn_detector_area_resol_mean 8.26
_diffrn_measured_fraction_theta_full 1.000
_diffrn_measured_fraction_theta_max 0.939
_diffrn_measurement_device_type 'Bruker APEX DUO system'
_diffrn_measurement_method 'narrow \w frames'
_diffrn_radiation_monochromator graphite
_diffrn_radiation_source 'fine-focus sealed tube'
_diffrn_radiation_type MoK\a
_diffrn_radiation_wavelength 0.71073
_diffrn_reflns_av_R_equivalents 0.0240
_diffrn_reflns_av_unetI/netI 0.0212
_diffrn_reflns_Laue_measured_fraction_full 1.000
_diffrn_reflns_Laue_measured_fraction_max 0.939
_diffrn_reflns_limit_h_max 16
_diffrn_reflns_limit_h_min -16
_diffrn_reflns_limit_k_max 20
_diffrn_reflns_limit_k_min -20
_diffrn_reflns_limit_l_max 24
_diffrn_reflns_limit_l_min -23
_diffrn_reflns_number 64840
_diffrn_reflns_point_group_measured_fraction_full 1.000
_diffrn_reflns_point_group_measured_fraction_max 0.939
_diffrn_reflns_theta_full 25.242
_diffrn_reflns_theta_max 30.198
_diffrn_reflns_theta_min 1.248
_exptl_absorpt_coefficient_mu 4.941
_exptl_absorpt_correction_T_max 0.5567
_exptl_absorpt_correction_T_min 0.4155
_exptl_absorpt_correction_type multi-scan
_exptl_absorpt_process_details
;
 SADABS 2016/2: Krause, L., Herbst-Irmer, R., Sheldrick G.M. & Stalke D.,
 J. Appl. Cryst. 48 (2015) 3-10
;
_exptl_crystal_colour orange
_exptl_crystal_density_diffrn 1.585
_exptl_crystal_description prism
_exptl_crystal_F_000 1344
_exptl_crystal_recrystallization_method 'Re-crystallisation from solvent: dichloromethane'
_exptl_crystal_size_max 0.203
_exptl_crystal_size_mid 0.197
_exptl_crystal_size_min 0.103
_refine_diff_density_max 3.258
_refine_diff_density_min -1.680
_refine_diff_density_rms 0.135
_refine_ls_extinction_method none
_refine_ls_goodness_of_fit_ref 1.034
_refine_ls_hydrogen_treatment constr
_refine_ls_matrix_type full
_refine_ls_number_parameters 596
_refine_ls_number_reflns 15705
_refine_ls_number_restraints 0
_refine_ls_restrained_S_all 1.034
_refine_ls_R_factor_all 0.0301
_refine_ls_R_factor_gt 0.0247
_refine_ls_shift/su_max 0.003
_refine_ls_shift/su_mean 0.000
_refine_ls_structure_factor_coef Fsqd
_refine_ls_weighting_details 'w=1/[\s^2^(Fo^2^)+(0.0434P)^2^+1.1552P] where P=(Fo^2^+2Fc^2^)/3'
_refine_ls_weighting_scheme calc
_refine_ls_wR_factor_gt 0.0627
_refine_ls_wR_factor_ref 0.0655
_reflns_Friedel_coverage 0.000
_reflns_number_gt 13872
_reflns_number_total 15705
_reflns_threshold_expression 'I > 2\s(I)'
_cod_data_source_file d0dt03326j2.cif
_cod_data_source_block cmpnd_3
_cod_depositor_comments 'Adding full bibliography for 7705749--7705751.cif.'
_cod_database_code 7705749
_shelx_shelxl_version_number 2018/3
_shelx_space_group_comment
;
The symmetry employed for this shelxl refinement is uniquely defined
by the following loop, which should always be used as a source of
symmetry information in preference to the above space-group names.
They are only intended as comments.
;

loop_
_space_group_symop_operation_xyz
'x, y, z'
'-x, -y, -z'

loop_
_atom_site_label
_atom_site_type_symbol
_atom_site_fract_x
_atom_site_fract_y
_atom_site_fract_z
_atom_site_U_iso_or_equiv
_atom_site_adp_type
_atom_site_occupancy
_atom_site_site_symmetry_order
_atom_site_calc_flag
_atom_site_refinement_flags_posn
_atom_site_refinement_flags_adp
_atom_site_refinement_flags_occupancy
_atom_site_disorder_assembly
_atom_site_disorder_group
Ir1 Ir 0.13128(2) 0.88510(2) 0.30526(2) 0.01101(3) Uani 1 1 d . . . . .
Cl1 Cl 0.15318(5) 1.06155(4) 0.33719(4) 0.01842(12) Uani 1 1 d . . . . .
Si1 Si 0.11658(6) 0.75530(5) 0.35445(4) 0.01237(12) Uani 1 1 d . . . . .
Si2 Si 0.11405(6) 0.77949(5) 0.18138(4) 0.01402(12) Uani 1 1 d . . . . .
N1 N 0.30476(18) 0.88450(15) 0.35478(12) 0.0127(4) Uani 1 1 d . . . . .
N2 N -0.04374(18) 0.87493(15) 0.25656(13) 0.0149(4) Uani 1 1 d . . . . .
O1 O 0.25906(14) 0.73506(12) 0.37443(11) 0.0152(3) Uani 1 1 d . . . . .
O2 O -0.03401(15) 0.74295(13) 0.15020(11) 0.0177(4) Uani 1 1 d . . . . .
C1 C 0.3387(2) 0.80756(17) 0.38071(14) 0.0131(4) Uani 1 1 d . . . . .
C2 C 0.4548(2) 0.80132(18) 0.41325(15) 0.0151(4) Uani 1 1 d . . . . .
H2 H 0.474938 0.746991 0.431825 0.018 Uiso 1 1 calc R U . . .
C3 C 0.5406(2) 0.87407(18) 0.41853(15) 0.0152(5) Uani 1 1 d . . . . .
C4 C 0.5054(2) 0.95307(18) 0.39124(15) 0.0160(5) Uani 1 1 d . . . . .
H4 H 0.561367 1.004570 0.393889 0.019 Uiso 1 1 calc R U . . .
C5 C 0.3906(2) 0.95607(18) 0.36084(15) 0.0154(5) Uani 1 1 d . . . . .
H5 H 0.369200 1.010581 0.342961 0.019 Uiso 1 1 calc R U . . .
C6 C 0.6660(2) 0.8674(2) 0.45198(17) 0.0214(5) Uani 1 1 d . . . . .
H6A H 0.697252 0.918637 0.503982 0.032 Uiso 1 1 calc R U . . .
H6B H 0.709053 0.875591 0.412607 0.032 Uiso 1 1 calc R U . . .
H6C H 0.673275 0.803629 0.461142 0.032 Uiso 1 1 calc R U . . .
C7 C 0.0309(2) 0.62970(18) 0.29963(15) 0.0164(5) Uani 1 1 d . . . . .
H7 H 0.022324 0.617798 0.239570 0.020 Uiso 1 1 calc R U . . .
C8 C 0.0950(2) 0.55009(19) 0.32585(18) 0.0231(5) Uani 1 1 d . . . . .
H8A H 0.109747 0.562688 0.385325 0.035 Uiso 1 1 calc R U . . .
H8B H 0.168594 0.550270 0.310874 0.035 Uiso 1 1 calc R U . . .
H8C H 0.047571 0.486534 0.298064 0.035 Uiso 1 1 calc R U . . .
C9 C -0.0911(2) 0.6225(2) 0.31275(17) 0.0209(5) Uani 1 1 d . . . . .
H9A H -0.133244 0.557531 0.282151 0.031 Uiso 1 1 calc R U . . .
H9B H -0.132416 0.671532 0.293200 0.031 Uiso 1 1 calc R U . . .
H9C H -0.085461 0.633982 0.371273 0.031 Uiso 1 1 calc R U . . .
C10 C 0.0924(2) 0.79651(18) 0.46157(15) 0.0172(5) Uani 1 1 d . . . . .
H10 H 0.083295 0.737238 0.480233 0.021 Uiso 1 1 calc R U . . .
C11 C -0.0171(3) 0.8451(2) 0.46434(18) 0.0259(6) Uani 1 1 d . . . . .
H11A H -0.030191 0.856213 0.518988 0.039 Uiso 1 1 calc R U . . .
H11B H -0.083676 0.802675 0.423309 0.039 Uiso 1 1 calc R U . . .
H11C H -0.007306 0.907535 0.452493 0.039 Uiso 1 1 calc R U . . .
C12 C 0.1967(2) 0.8657(2) 0.52334(16) 0.0233(5) Uani 1 1 d . . . . .
H12A H 0.207838 0.924832 0.506859 0.035 Uiso 1 1 calc R U . . .
H12B H 0.266009 0.833522 0.524632 0.035 Uiso 1 1 calc R U . . .
H12C H 0.182859 0.882841 0.577972 0.035 Uiso 1 1 calc R U . . .
C13 C -0.0985(2) 0.79945(18) 0.18944(15) 0.0168(5) Uani 1 1 d . . . . .
C14 C -0.2185(2) 0.7789(2) 0.16291(17) 0.0200(5) Uani 1 1 d . . . . .
H14 H -0.254158 0.724799 0.116731 0.024 Uiso 1 1 calc R U . . .
C15 C -0.2863(2) 0.8375(2) 0.20381(17) 0.0200(5) Uani 1 1 d . . . . .
C16 C -0.2293(2) 0.9188(2) 0.26958(17) 0.0199(5) Uani 1 1 d . . . . .
H16 H -0.272620 0.962553 0.297112 0.024 Uiso 1 1 calc R U . . .
C17 C -0.1103(2) 0.93492(19) 0.29402(16) 0.0173(5) Uani 1 1 d . . . . .
H17 H -0.073095 0.990093 0.338820 0.021 Uiso 1 1 calc R U . . .
C18 C -0.4151(2) 0.8142(2) 0.18118(19) 0.0274(6) Uani 1 1 d . . . . .
H18A H -0.440649 0.759022 0.131349 0.041 Uiso 1 1 calc R U . . .
H18B H -0.449767 0.870940 0.171327 0.041 Uiso 1 1 calc R U . . .
H18C H -0.439338 0.797410 0.226052 0.041 Uiso 1 1 calc R U . . .
C19 C 0.1811(2) 0.66354(18) 0.15833(15) 0.0166(5) Uani 1 1 d . . . . .
H19 H 0.183748 0.635143 0.204829 0.020 Uiso 1 1 calc R U . . .
C20 C 0.3056(2) 0.6843(2) 0.15318(18) 0.0233(5) Uani 1 1 d . . . . .
H20A H 0.339603 0.623675 0.144430 0.035 Uiso 1 1 calc R U . . .
H20B H 0.351195 0.731248 0.204451 0.035 Uiso 1 1 calc R U . . .
H20C H 0.305620 0.711179 0.107384 0.035 Uiso 1 1 calc R U . . .
C21 C 0.1086(3) 0.5873(2) 0.07933(17) 0.0266(6) Uani 1 1 d . . . . .
H21A H 0.101708 0.614289 0.032929 0.040 Uiso 1 1 calc R U . . .
H21B H 0.031472 0.570420 0.085517 0.040 Uiso 1 1 calc R U . . .
H21C H 0.146510 0.528862 0.069312 0.040 Uiso 1 1 calc R U . . .
C22 C 0.1425(2) 0.8525(2) 0.11016(16) 0.0205(5) Uani 1 1 d . . . . .
H22 H 0.147492 0.805003 0.058219 0.025 Uiso 1 1 calc R U . . .
C23 C 0.2579(3) 0.9212(2) 0.14562(17) 0.0267(6) Uani 1 1 d . . . . .
H23A H 0.270309 0.954743 0.105842 0.040 Uiso 1 1 calc R U . . .
H23B H 0.321106 0.883388 0.157126 0.040 Uiso 1 1 calc R U . . .
H23C H 0.255604 0.969219 0.196497 0.040 Uiso 1 1 calc R U . . .
C24 C 0.0447(3) 0.9109(2) 0.08758(18) 0.0299(6) Uani 1 1 d . . . . .
H24A H 0.034568 0.955701 0.137612 0.045 Uiso 1 1 calc R U . . .
H24B H -0.027193 0.866226 0.058801 0.045 Uiso 1 1 calc R U . . .
H24C H 0.063991 0.948014 0.051896 0.045 Uiso 1 1 calc R U . . .
Ir31 Ir 0.43438(2) 0.75223(2) 0.76099(2) 0.01220(3) Uani 1 1 d . . . . .
Cl31 Cl 0.45354(6) 0.91357(5) 0.74499(5) 0.02725(15) Uani 1 1 d . . . . .
Si31 Si 0.42851(6) 0.69570(5) 0.86819(4) 0.01492(13) Uani 1 1 d . . . . .
Si32 Si 0.41806(6) 0.59581(5) 0.68541(4) 0.01344(12) Uani 1 1 d . . . . .
O31 O 0.56968(15) 0.67302(14) 0.89646(11) 0.0196(4) Uani 1 1 d . . . . .
O32 O 0.26935(15) 0.56477(13) 0.65763(11) 0.0165(3) Uani 1 1 d . . . . .
N31 N 0.60888(19) 0.76342(16) 0.81258(13) 0.0159(4) Uani 1 1 d . . . . .
N32 N 0.25913(18) 0.72876(15) 0.70719(13) 0.0148(4) Uani 1 1 d . . . . .
C31 C 0.6469(2) 0.71578(19) 0.86853(16) 0.0184(5) Uani 1 1 d . . . . .
C32 C 0.7638(2) 0.7071(2) 0.89518(17) 0.0223(5) Uani 1 1 d . . . . .
H32 H 0.787862 0.673031 0.934333 0.027 Uiso 1 1 calc R U . . .
C33 C 0.8445(2) 0.7484(2) 0.86433(18) 0.0240(6) Uani 1 1 d . . . . .
C34 C 0.8056(2) 0.8019(2) 0.80973(17) 0.0228(5) Uani 1 1 d . . . . .
H34 H 0.858969 0.833586 0.789307 0.027 Uiso 1 1 calc R U . . .
C35 C 0.6899(2) 0.80828(19) 0.78584(16) 0.0187(5) Uani 1 1 d . . . . .
H35 H 0.665094 0.845383 0.749213 0.022 Uiso 1 1 calc R U . . .
C36 C 0.9697(2) 0.7348(3) 0.8865(2) 0.0343(7) Uani 1 1 d . . . . .
H36A H 0.982288 0.698532 0.927110 0.051 Uiso 1 1 calc R U . . .
H36B H 1.017915 0.798544 0.909662 0.051 Uiso 1 1 calc R U . . .
H36C H 0.990554 0.698462 0.837309 0.051 Uiso 1 1 calc R U . . .
C37 C 0.3335(2) 0.58470(19) 0.86782(16) 0.0189(5) Uani 1 1 d . . . . .
H37 H 0.324583 0.534098 0.814356 0.023 Uiso 1 1 calc R U . . .
C38 C 0.3892(3) 0.5417(2) 0.93653(19) 0.0297(6) Uani 1 1 d . . . . .
H38A H 0.402895 0.591036 0.989715 0.045 Uiso 1 1 calc R U . . .
H38B H 0.462911 0.521534 0.928635 0.045 Uiso 1 1 calc R U . . .
H38C H 0.337459 0.485272 0.935071 0.045 Uiso 1 1 calc R U . . .
C39 C 0.2124(2) 0.6078(2) 0.87349(18) 0.0245(6) Uani 1 1 d . . . . .
H39A H 0.164430 0.548541 0.870813 0.037 Uiso 1 1 calc R U . . .
H39B H 0.177062 0.632334 0.827780 0.037 Uiso 1 1 calc R U . . .
H39C H 0.218421 0.657271 0.925488 0.037 Uiso 1 1 calc R U . . .
C40 C 0.4183(2) 0.8026(2) 0.95668(16) 0.0213(5) Uani 1 1 d . . . . .
H40 H 0.401221 0.775546 1.000310 0.026 Uiso 1 1 calc R U . . .
C41 C 0.3200(3) 0.8598(2) 0.93150(18) 0.0279(6) Uani 1 1 d . . . . .
H41A H 0.313392 0.909883 0.979919 0.042 Uiso 1 1 calc R U . . .
H41B H 0.247197 0.815347 0.907307 0.042 Uiso 1 1 calc R U . . .
H41C H 0.336686 0.890832 0.891187 0.042 Uiso 1 1 calc R U . . .
C42 C 0.5325(3) 0.8723(2) 0.99452(18) 0.0285(6) Uani 1 1 d . . . . .
H42A H 0.550730 0.901240 0.953486 0.043 Uiso 1 1 calc R U . . .
H42B H 0.594610 0.836121 1.012537 0.043 Uiso 1 1 calc R U . . .
H42C H 0.525015 0.923830 1.041662 0.043 Uiso 1 1 calc R U . . .
C43 C 0.2062(2) 0.63719(18) 0.66322(15) 0.0150(4) Uani 1 1 d . . . . .
C44 C 0.0881(2) 0.61725(19) 0.62419(17) 0.0191(5) Uani 1 1 d . . . . .
H44 H 0.054804 0.552805 0.592220 0.023 Uiso 1 1 calc R U . . .
C45 C 0.0195(2) 0.6902(2) 0.63162(17) 0.0201(5) Uani 1 1 d . . . . .
C46 C 0.0740(2) 0.7844(2) 0.67938(17) 0.0202(5) Uani 1 1 d . . . . .
H46 H 0.029785 0.836616 0.687319 0.024 Uiso 1 1 calc R U . . .
C47 C 0.1905(2) 0.80052(18) 0.71433(16) 0.0171(5) Uani 1 1 d . . . . .
H47 H 0.225519 0.864954 0.745134 0.021 Uiso 1 1 calc R U . . .
C48 C -0.1076(2) 0.6703(2) 0.5905(2) 0.0312(7) Uani 1 1 d . . . . .
H48A H -0.141325 0.730790 0.602886 0.047 Uiso 1 1 calc R U . . .
H48B H -0.119745 0.644534 0.531081 0.047 Uiso 1 1 calc R U . . .
H48C H -0.144881 0.622489 0.610717 0.047 Uiso 1 1 calc R U . . .
C49 C 0.4787(2) 0.49091(19) 0.71877(16) 0.0179(5) Uani 1 1 d . . . . .
H49 H 0.481678 0.502587 0.778079 0.021 Uiso 1 1 calc R U . . .
C50 C 0.6028(2) 0.4847(2) 0.70952(18) 0.0238(6) Uani 1 1 d . . . . .
H50A H 0.631505 0.429378 0.726638 0.036 Uiso 1 1 calc R U . . .
H50B H 0.653145 0.544883 0.743964 0.036 Uiso 1 1 calc R U . . .
H50C H 0.602557 0.475753 0.652079 0.036 Uiso 1 1 calc R U . . .
C51 C 0.4007(2) 0.39424(19) 0.67055(19) 0.0243(6) Uani 1 1 d . . . . .
H51A H 0.393128 0.382967 0.611815 0.036 Uiso 1 1 calc R U . . .
H51B H 0.324257 0.396968 0.681026 0.036 Uiso 1 1 calc R U . . .
H51C H 0.434921 0.341035 0.688021 0.036 Uiso 1 1 calc R U . . .
C52 C 0.4507(2) 0.59155(19) 0.58336(15) 0.0185(5) Uani 1 1 d . . . . .
H52 H 0.459262 0.522701 0.557031 0.022 Uiso 1 1 calc R U . . .
C53 C 0.5637(3) 0.6548(2) 0.59210(18) 0.0291(6) Uani 1 1 d . . . . .
H53A H 0.580952 0.642228 0.538623 0.044 Uiso 1 1 calc R U . . .
H53B H 0.626849 0.638962 0.631075 0.044 Uiso 1 1 calc R U . . .
H53C H 0.555536 0.723635 0.612184 0.044 Uiso 1 1 calc R U . . .
C54 C 0.3514(3) 0.6187(2) 0.52488(17) 0.0293(6) Uani 1 1 d . . . . .
H54A H 0.337760 0.684861 0.549940 0.044 Uiso 1 1 calc R U . . .
H54B H 0.281268 0.572996 0.513924 0.044 Uiso 1 1 calc R U . . .
H54C H 0.371467 0.615668 0.473304 0.044 Uiso 1 1 calc R U . . .

loop_
_atom_site_aniso_label
_atom_site_aniso_U_11
_atom_site_aniso_U_22
_atom_site_aniso_U_33
_atom_site_aniso_U_23
_atom_site_aniso_U_13
_atom_site_aniso_U_12
Ir1 0.01054(5) 0.01023(5) 0.01203(5) 0.00241(3) 0.00308(3) 0.00273(3)
Cl1 0.0169(3) 0.0118(3) 0.0249(3) 0.0035(2) 0.0038(2) 0.0041(2)
Si1 0.0117(3) 0.0113(3) 0.0144(3) 0.0032(2) 0.0046(2) 0.0021(2)
Si2 0.0137(3) 0.0147(3) 0.0129(3) 0.0023(2) 0.0036(2) 0.0030(2)
N1 0.0139(9) 0.0114(9) 0.0122(9) 0.0023(7) 0.0035(7) 0.0019(7)
N2 0.0128(9) 0.0146(10) 0.0174(10) 0.0039(8) 0.0043(8) 0.0044(8)
O1 0.0128(8) 0.0128(8) 0.0211(9) 0.0059(7) 0.0052(7) 0.0021(6)
O2 0.0140(8) 0.0187(9) 0.0172(8) 0.0001(7) 0.0033(7) 0.0036(7)
C1 0.0135(11) 0.0123(10) 0.0140(11) 0.0032(8) 0.0049(9) 0.0027(8)
C2 0.0166(11) 0.0129(11) 0.0178(11) 0.0064(9) 0.0054(9) 0.0049(9)
C3 0.0130(11) 0.0157(11) 0.0151(11) 0.0011(9) 0.0038(9) 0.0034(9)
C4 0.0157(11) 0.0128(11) 0.0189(12) 0.0037(9) 0.0048(9) 0.0005(9)
C5 0.0159(11) 0.0129(11) 0.0178(11) 0.0045(9) 0.0051(9) 0.0015(9)
C6 0.0128(11) 0.0216(13) 0.0269(14) 0.0065(11) 0.0006(10) 0.0018(10)
C7 0.0151(11) 0.0152(11) 0.0187(12) 0.0031(9) 0.0066(9) 0.0006(9)
C8 0.0229(13) 0.0138(12) 0.0332(15) 0.0071(11) 0.0078(11) 0.0028(10)
C9 0.0146(11) 0.0215(13) 0.0252(13) 0.0048(10) 0.0059(10) -0.0009(10)
C10 0.0204(12) 0.0162(12) 0.0153(11) 0.0035(9) 0.0068(9) 0.0018(9)
C11 0.0276(14) 0.0297(15) 0.0229(13) 0.0049(11) 0.0132(11) 0.0094(12)
C12 0.0286(14) 0.0223(13) 0.0161(12) 0.0019(10) 0.0056(11) -0.0003(11)
C13 0.0160(11) 0.0173(12) 0.0171(11) 0.0048(9) 0.0042(9) 0.0045(9)
C14 0.0129(11) 0.0221(13) 0.0217(13) 0.0043(10) 0.0007(10) 0.0015(9)
C15 0.0129(11) 0.0247(13) 0.0247(13) 0.0105(11) 0.0050(10) 0.0041(10)
C16 0.0165(12) 0.0214(13) 0.0247(13) 0.0082(10) 0.0078(10) 0.0069(10)
C17 0.0167(11) 0.0164(12) 0.0192(12) 0.0049(9) 0.0055(9) 0.0044(9)
C18 0.0122(12) 0.0380(17) 0.0308(15) 0.0092(13) 0.0044(11) 0.0039(11)
C19 0.0168(11) 0.0162(11) 0.0170(11) 0.0028(9) 0.0066(9) 0.0044(9)
C20 0.0199(13) 0.0262(14) 0.0267(14) 0.0065(11) 0.0119(11) 0.0077(11)
C21 0.0288(15) 0.0204(13) 0.0234(14) -0.0045(11) 0.0053(11) 0.0045(11)
C22 0.0262(13) 0.0210(13) 0.0151(12) 0.0049(10) 0.0066(10) 0.0051(10)
C23 0.0346(16) 0.0239(14) 0.0216(13) 0.0055(11) 0.0112(12) -0.0041(12)
C24 0.0409(17) 0.0298(16) 0.0238(14) 0.0137(12) 0.0087(13) 0.0127(13)
Ir31 0.01241(5) 0.01171(5) 0.01373(5) 0.00440(3) 0.00433(3) 0.00400(3)
Cl31 0.0196(3) 0.0203(3) 0.0482(4) 0.0197(3) 0.0091(3) 0.0054(2)
Si31 0.0162(3) 0.0157(3) 0.0143(3) 0.0051(2) 0.0051(3) 0.0049(2)
Si32 0.0139(3) 0.0135(3) 0.0147(3) 0.0045(2) 0.0058(2) 0.0048(2)
O31 0.0172(9) 0.0230(9) 0.0207(9) 0.0102(7) 0.0039(7) 0.0050(7)
O32 0.0164(8) 0.0143(8) 0.0195(9) 0.0056(7) 0.0048(7) 0.0047(7)
N31 0.0154(10) 0.0145(10) 0.0172(10) 0.0039(8) 0.0039(8) 0.0021(8)
N32 0.0162(10) 0.0140(10) 0.0167(10) 0.0066(8) 0.0057(8) 0.0050(8)
C31 0.0184(12) 0.0169(12) 0.0191(12) 0.0037(10) 0.0042(10) 0.0063(9)
C32 0.0183(12) 0.0265(14) 0.0208(13) 0.0070(11) 0.0017(10) 0.0065(10)
C33 0.0157(12) 0.0272(14) 0.0244(14) 0.0018(11) 0.0021(10) 0.0053(10)
C34 0.0163(12) 0.0260(14) 0.0245(13) 0.0053(11) 0.0055(10) 0.0012(10)
C35 0.0172(12) 0.0177(12) 0.0207(12) 0.0042(10) 0.0061(10) 0.0018(9)
C36 0.0155(13) 0.051(2) 0.0340(17) 0.0095(15) 0.0031(12) 0.0094(13)
C37 0.0208(12) 0.0208(13) 0.0189(12) 0.0082(10) 0.0085(10) 0.0057(10)
C38 0.0350(16) 0.0312(16) 0.0311(15) 0.0201(13) 0.0114(13) 0.0064(13)
C39 0.0208(13) 0.0258(14) 0.0296(14) 0.0073(11) 0.0129(11) 0.0026(11)
C40 0.0286(14) 0.0197(13) 0.0149(12) 0.0030(10) 0.0063(10) 0.0046(11)
C41 0.0365(16) 0.0235(14) 0.0238(14) 0.0009(11) 0.0127(12) 0.0126(12)
C42 0.0371(17) 0.0213(14) 0.0224(14) -0.0001(11) 0.0072(12) 0.0000(12)
C43 0.0167(11) 0.0144(11) 0.0169(11) 0.0072(9) 0.0065(9) 0.0051(9)
C44 0.0156(11) 0.0172(12) 0.0246(13) 0.0075(10) 0.0041(10) 0.0018(9)
C45 0.0148(11) 0.0213(13) 0.0284(14) 0.0127(11) 0.0065(10) 0.0052(10)
C46 0.0188(12) 0.0197(13) 0.0268(14) 0.0114(11) 0.0083(10) 0.0075(10)
C47 0.0193(12) 0.0157(11) 0.0206(12) 0.0084(10) 0.0084(10) 0.0072(9)
C48 0.0154(13) 0.0292(16) 0.0490(19) 0.0160(14) 0.0026(13) 0.0059(11)
C49 0.0194(12) 0.0186(12) 0.0197(12) 0.0073(10) 0.0092(10) 0.0086(10)
C50 0.0205(13) 0.0265(14) 0.0279(14) 0.0088(11) 0.0094(11) 0.0118(11)
C51 0.0278(14) 0.0151(12) 0.0350(15) 0.0087(11) 0.0143(12) 0.0096(10)
C52 0.0234(13) 0.0171(12) 0.0160(11) 0.0037(9) 0.0081(10) 0.0040(10)
C53 0.0335(16) 0.0323(16) 0.0232(14) 0.0063(12) 0.0148(12) -0.0025(13)
C54 0.0373(17) 0.0357(17) 0.0181(13) 0.0120(12) 0.0076(12) 0.0080(13)

loop_
_atom_type_symbol
_atom_type_description
_atom_type_scat_dispersion_real
_atom_type_scat_dispersion_imag
_atom_type_scat_source
C C 0.0033 0.0016 'International Tables Vol C Tables 4.2.6.8 and 6.1.1.4'
H H 0.0000 0.0000 'International Tables Vol C Tables 4.2.6.8 and 6.1.1.4'
Cl Cl 0.1484 0.1585 'International Tables Vol C Tables 4.2.6.8 and 6.1.1.4'
Ir Ir -1.4442 7.9887 'International Tables Vol C Tables 4.2.6.8 and 6.1.1.4'
N N 0.0061 0.0033 'International Tables Vol C Tables 4.2.6.8 and 6.1.1.4'
O O 0.0106 0.0060 'International Tables Vol C Tables 4.2.6.8 and 6.1.1.4'
Si Si 0.0817 0.0704 'International Tables Vol C Tables 4.2.6.8 and 6.1.1.4'

loop_
_geom_angle_atom_site_label_1
_geom_angle_atom_site_label_2
_geom_angle_atom_site_label_3
_geom_angle
_geom_angle_site_symmetry_1
_geom_angle_site_symmetry_3
_geom_angle_publ_flag
N2 Ir1 N1 175.56(8) . . ?
N2 Ir1 Si2 80.69(6) . . ?
N1 Ir1 Si2 97.88(6) . . ?
N2 Ir1 Si1 94.56(6) . . ?
N1 Ir1 Si1 81.17(6) . . ?
Si2 Ir1 Si1 87.96(2) . . ?
N2 Ir1 Cl1 91.15(6) . . ?
N1 Ir1 Cl1 93.07(6) . . ?
Si2 Ir1 Cl1 125.97(2) . . ?
Si1 Ir1 Cl1 146.07(2) . . ?
O1 Si1 C7 104.40(10) . . ?
O1 Si1 C10 102.73(10) . . ?
C7 Si1 C10 108.15(11) . . ?
O1 Si1 Ir1 99.93(6) . . ?
C7 Si1 Ir1 128.46(8) . . ?
C10 Si1 Ir1 109.74(8) . . ?
O2 Si2 C19 105.53(10) . . ?
O2 Si2 C22 104.61(11) . . ?
C19 Si2 C22 108.90(12) . . ?
O2 Si2 Ir1 100.42(6) . . ?
C19 Si2 Ir1 127.17(8) . . ?
C22 Si2 Ir1 107.79(9) . . ?
C1 N1 C5 116.6(2) . . ?
C1 N1 Ir1 119.23(16) . . ?
C5 N1 Ir1 124.10(16) . . ?
C13 N2 C17 117.7(2) . . ?
C13 N2 Ir1 119.52(17) . . ?
C17 N2 Ir1 122.35(17) . . ?
C1 O1 Si1 117.39(15) . . ?
C13 O2 Si2 117.04(16) . . ?
O1 C1 N1 119.1(2) . . ?
O1 C1 C2 118.6(2) . . ?
N1 C1 C2 122.3(2) . . ?
C3 C2 C1 120.3(2) . . ?
C3 C2 H2 119.8 . . ?
C1 C2 H2 119.8 . . ?
C2 C3 C4 117.2(2) . . ?
C2 C3 C6 120.9(2) . . ?
C4 C3 C6 121.9(2) . . ?
C5 C4 C3 120.1(2) . . ?
C5 C4 H4 120.0 . . ?
C3 C4 H4 120.0 . . ?
C4 C5 N1 123.4(2) . . ?
C4 C5 H5 118.3 . . ?
N1 C5 H5 118.3 . . ?
C3 C6 H6A 109.5 . . ?
C3 C6 H6B 109.5 . . ?
H6A C6 H6B 109.5 . . ?
C3 C6 H6C 109.5 . . ?
H6A C6 H6C 109.5 . . ?
H6B C6 H6C 109.5 . . ?
C8 C7 C9 110.3(2) . . ?
C8 C7 Si1 111.38(18) . . ?
C9 C7 Si1 112.01(17) . . ?
C8 C7 H7 107.6 . . ?
C9 C7 H7 107.6 . . ?
Si1 C7 H7 107.6 . . ?
C7 C8 H8A 109.5 . . ?
C7 C8 H8B 109.5 . . ?
H8A C8 H8B 109.5 . . ?
C7 C8 H8C 109.5 . . ?
H8A C8 H8C 109.5 . . ?
H8B C8 H8C 109.5 . . ?
C7 C9 H9A 109.5 . . ?
C7 C9 H9B 109.5 . . ?
H9A C9 H9B 109.5 . . ?
C7 C9 H9C 109.5 . . ?
H9A C9 H9C 109.5 . . ?
H9B C9 H9C 109.5 . . ?
C12 C10 C11 109.0(2) . . ?
C12 C10 Si1 111.68(17) . . ?
C11 C10 Si1 113.71(18) . . ?
C12 C10 H10 107.4 . . ?
C11 C10 H10 107.4 . . ?
Si1 C10 H10 107.4 . . ?
C10 C11 H11A 109.5 . . ?
C10 C11 H11B 109.5 . . ?
H11A C11 H11B 109.5 . . ?
C10 C11 H11C 109.5 . . ?
H11A C11 H11C 109.5 . . ?
H11B C11 H11C 109.5 . . ?
C10 C12 H12A 109.5 . . ?
C10 C12 H12B 109.5 . . ?
H12A C12 H12B 109.5 . . ?
C10 C12 H12C 109.5 . . ?
H12A C12 H12C 109.5 . . ?
H12B C12 H12C 109.5 . . ?
O2 C13 N2 118.2(2) . . ?
O2 C13 C14 119.9(2) . . ?
N2 C13 C14 121.8(2) . . ?
C15 C14 C13 120.2(2) . . ?
C15 C14 H14 119.9 . . ?
C13 C14 H14 119.9 . . ?
C14 C15 C16 117.6(2) . . ?
C14 C15 C18 122.1(3) . . ?
C16 C15 C18 120.3(2) . . ?
C17 C16 C15 119.7(2) . . ?
C17 C16 H16 120.1 . . ?
C15 C16 H16 120.1 . . ?
N2 C17 C16 122.7(2) . . ?
N2 C17 H17 118.7 . . ?
C16 C17 H17 118.7 . . ?
C15 C18 H18A 109.5 . . ?
C15 C18 H18B 109.5 . . ?
H18A C18 H18B 109.5 . . ?
C15 C18 H18C 109.5 . . ?
H18A C18 H18C 109.5 . . ?
H18B C18 H18C 109.5 . . ?
C20 C19 C21 110.4(2) . . ?
C20 C19 Si2 111.26(18) . . ?
C21 C19 Si2 112.02(18) . . ?
C20 C19 H19 107.6 . . ?
C21 C19 H19 107.6 . . ?
Si2 C19 H19 107.6 . . ?
C19 C20 H20A 109.5 . . ?
C19 C20 H20B 109.5 . . ?
H20A C20 H20B 109.5 . . ?
C19 C20 H20C 109.5 . . ?
H20A C20 H20C 109.5 . . ?
H20B C20 H20C 109.5 . . ?
C19 C21 H21A 109.5 . . ?
C19 C21 H21B 109.5 . . ?
H21A C21 H21B 109.5 . . ?
C19 C21 H21C 109.5 . . ?
H21A C21 H21C 109.5 . . ?
H21B C21 H21C 109.5 . . ?
C24 C22 C23 109.4(2) . . ?
C24 C22 Si2 112.57(19) . . ?
C23 C22 Si2 112.51(18) . . ?
C24 C22 H22 107.4 . . ?
C23 C22 H22 107.4 . . ?
Si2 C22 H22 107.4 . . ?
C22 C23 H23A 109.5 . . ?
C22 C23 H23B 109.5 . . ?
H23A C23 H23B 109.5 . . ?
C22 C23 H23C 109.5 . . ?
H23A C23 H23C 109.5 . . ?
H23B C23 H23C 109.5 . . ?
C22 C24 H24A 109.5 . . ?
C22 C24 H24B 109.5 . . ?
H24A C24 H24B 109.5 . . ?
C22 C24 H24C 109.5 . . ?
H24A C24 H24C 109.5 . . ?
H24B C24 H24C 109.5 . . ?
N31 Ir31 N32 175.28(8) . . ?
N31 Ir31 Si31 80.67(6) . . ?
N32 Ir31 Si31 97.40(6) . . ?
N31 Ir31 Si32 94.33(6) . . ?
N32 Ir31 Si32 81.24(6) . . ?
Si31 Ir31 Si32 87.31(2) . . ?
N31 Ir31 Cl31 92.29(6) . . ?
N32 Ir31 Cl31 92.16(6) . . ?
Si31 Ir31 Cl31 133.44(3) . . ?
Si32 Ir31 Cl31 139.25(3) . . ?
O31 Si31 C37 106.08(11) . . ?
O31 Si31 C40 103.97(11) . . ?
C37 Si31 C40 108.47(12) . . ?
O31 Si31 Ir31 100.44(7) . . ?
C37 Si31 Ir31 127.45(9) . . ?
C40 Si31 Ir31 107.86(9) . . ?
O32 Si32 C49 105.57(10) . . ?
O32 Si32 C52 102.61(10) . . ?
C49 Si32 C52 107.44(11) . . ?
O32 Si32 Ir31 100.17(6) . . ?
C49 Si32 Ir31 128.33(9) . . ?
C52 Si32 Ir31 109.53(8) . . ?
C31 O31 Si31 116.87(16) . . ?
C43 O32 Si32 117.19(16) . . ?
C31 N31 C35 117.6(2) . . ?
C31 N31 Ir31 119.64(17) . . ?
C35 N31 Ir31 122.34(17) . . ?
C43 N32 C47 116.9(2) . . ?
C43 N32 Ir31 119.58(16) . . ?
C47 N32 Ir31 123.54(18) . . ?
O31 C31 N31 118.6(2) . . ?
O31 C31 C32 119.4(2) . . ?
N31 C31 C32 122.0(2) . . ?
C33 C32 C31 119.9(3) . . ?
C33 C32 H32 120.1 . . ?
C31 C32 H32 120.1 . . ?
C32 C33 C34 117.9(2) . . ?
C32 C33 C36 121.7(3) . . ?
C34 C33 C36 120.4(3) . . ?
C35 C34 C33 119.8(3) . . ?
C35 C34 H34 120.1 . . ?
C33 C34 H34 120.1 . . ?
N31 C35 C34 122.7(2) . . ?
N31 C35 H35 118.6 . . ?
C34 C35 H35 118.6 . . ?
C33 C36 H36A 109.5 . . ?
C33 C36 H36B 109.5 . . ?
H36A C36 H36B 109.5 . . ?
C33 C36 H36C 109.5 . . ?
H36A C36 H36C 109.5 . . ?
H36B C36 H36C 109.5 . . ?
C39 C37 C38 110.8(2) . . ?
C39 C37 Si31 111.37(18) . . ?
C38 C37 Si31 111.65(19) . . ?
C39 C37 H37 107.6 . . ?
C38 C37 H37 107.6 . . ?
Si31 C37 H37 107.6 . . ?
C37 C38 H38A 109.5 . . ?
C37 C38 H38B 109.5 . . ?
H38A C38 H38B 109.5 . . ?
C37 C38 H38C 109.5 . . ?
H38A C38 H38C 109.5 . . ?
H38B C38 H38C 109.5 . . ?
C37 C39 H39A 109.5 . . ?
C37 C39 H39B 109.5 . . ?
H39A C39 H39B 109.5 . . ?
C37 C39 H39C 109.5 . . ?
H39A C39 H39C 109.5 . . ?
H39B C39 H39C 109.5 . . ?
C41 C40 C42 109.5(2) . . ?
C41 C40 Si31 112.49(19) . . ?
C42 C40 Si31 112.06(19) . . ?
C41 C40 H40 107.5 . . ?
C42 C40 H40 107.5 . . ?
Si31 C40 H40 107.5 . . ?
C40 C41 H41A 109.5 . . ?
C40 C41 H41B 109.5 . . ?
H41A C41 H41B 109.5 . . ?
C40 C41 H41C 109.5 . . ?
H41A C41 H41C 109.5 . . ?
H41B C41 H41C 109.5 . . ?
C40 C42 H42A 109.5 . . ?
C40 C42 H42B 109.5 . . ?
H42A C42 H42B 109.5 . . ?
C40 C42 H42C 109.5 . . ?
H42A C42 H42C 109.5 . . ?
H42B C42 H42C 109.5 . . ?
O32 C43 N32 118.6(2) . . ?
O32 C43 C44 119.3(2) . . ?
N32 C43 C44 122.1(2) . . ?
C45 C44 C43 120.6(2) . . ?
C45 C44 H44 119.7 . . ?
C43 C44 H44 119.7 . . ?
C44 C45 C46 117.1(2) . . ?
C44 C45 C48 121.5(3) . . ?
C46 C45 C48 121.4(2) . . ?
C47 C46 C45 119.9(2) . . ?
C47 C46 H46 120.0 . . ?
C45 C46 H46 120.0 . . ?
N32 C47 C46 123.3(2) . . ?
N32 C47 H47 118.3 . . ?
C46 C47 H47 118.3 . . ?
C45 C48 H48A 109.5 . . ?
C45 C48 H48B 109.5 . . ?
H48A C48 H48B 109.5 . . ?
C45 C48 H48C 109.5 . . ?
H48A C48 H48C 109.5 . . ?
H48B C48 H48C 109.5 . . ?
C51 C49 C50 110.2(2) . . ?
C51 C49 Si32 111.10(18) . . ?
C50 C49 Si32 111.38(18) . . ?
C51 C49 H49 108.0 . . ?
C50 C49 H49 108.0 . . ?
Si32 C49 H49 108.0 . . ?
C49 C50 H50A 109.5 . . ?
C49 C50 H50B 109.5 . . ?
H50A C50 H50B 109.5 . . ?
C49 C50 H50C 109.5 . . ?
H50A C50 H50C 109.5 . . ?
H50B C50 H50C 109.5 . . ?
C49 C51 H51A 109.5 . . ?
C49 C51 H51B 109.5 . . ?
H51A C51 H51B 109.5 . . ?
C49 C51 H51C 109.5 . . ?
H51A C51 H51C 109.5 . . ?
H51B C51 H51C 109.5 . . ?
C54 C52 C53 109.5(2) . . ?
C54 C52 Si32 111.99(18) . . ?
C53 C52 Si32 113.66(18) . . ?
C54 C52 H52 107.1 . . ?
C53 C52 H52 107.1 . . ?
Si32 C52 H52 107.1 . . ?
C52 C53 H53A 109.5 . . ?
C52 C53 H53B 109.5 . . ?
H53A C53 H53B 109.5 . . ?
C52 C53 H53C 109.5 . . ?
H53A C53 H53C 109.5 . . ?
H53B C53 H53C 109.5 . . ?
C52 C54 H54A 109.5 . . ?
C52 C54 H54B 109.5 . . ?
H54A C54 H54B 109.5 . . ?
C52 C54 H54C 109.5 . . ?
H54A C54 H54C 109.5 . . ?
H54B C54 H54C 109.5 . . ?

loop_
_geom_bond_atom_site_label_1
_geom_bond_atom_site_label_2
_geom_bond_distance
_geom_bond_site_symmetry_2
_geom_bond_publ_flag
Ir1 N2 2.057(2) . ?
Ir1 N1 2.065(2) . ?
Ir1 Si2 2.2499(7) . ?
Ir1 Si1 2.2700(7) . ?
Ir1 Cl1 2.4335(6) . ?
Si1 O1 1.7282(18) . ?
Si1 C7 1.900(3) . ?
Si1 C10 1.911(2) . ?
Si2 O2 1.7338(18) . ?
Si2 C19 1.893(3) . ?
Si2 C22 1.905(3) . ?
N1 C1 1.359(3) . ?
N1 C5 1.372(3) . ?
N2 C13 1.363(3) . ?
N2 C17 1.363(3) . ?
O1 C1 1.330(3) . ?
O2 C13 1.333(3) . ?
C1 C2 1.398(3) . ?
C2 C3 1.387(3) . ?
C2 H2 0.9500 . ?
C3 C4 1.402(3) . ?
C3 C6 1.504(3) . ?
C4 C5 1.367(3) . ?
C4 H4 0.9500 . ?
C5 H5 0.9500 . ?
C6 H6A 0.9800 . ?
C6 H6B 0.9800 . ?
C6 H6C 0.9800 . ?
C7 C8 1.536(4) . ?
C7 C9 1.537(3) . ?
C7 H7 1.0000 . ?
C8 H8A 0.9800 . ?
C8 H8B 0.9800 . ?
C8 H8C 0.9800 . ?
C9 H9A 0.9800 . ?
C9 H9B 0.9800 . ?
C9 H9C 0.9800 . ?
C10 C12 1.535(4) . ?
C10 C11 1.539(4) . ?
C10 H10 1.0000 . ?
C11 H11A 0.9800 . ?
C11 H11B 0.9800 . ?
C11 H11C 0.9800 . ?
C12 H12A 0.9800 . ?
C12 H12B 0.9800 . ?
C12 H12C 0.9800 . ?
C13 C14 1.392(3) . ?
C14 C15 1.392(4) . ?
C14 H14 0.9500 . ?
C15 C16 1.404(4) . ?
C15 C18 1.496(4) . ?
C16 C17 1.378(3) . ?
C16 H16 0.9500 . ?
C17 H17 0.9500 . ?
C18 H18A 0.9800 . ?
C18 H18B 0.9800 . ?
C18 H18C 0.9800 . ?
C19 C20 1.534(3) . ?
C19 C21 1.542(4) . ?
C19 H19 1.0000 . ?
C20 H20A 0.9800 . ?
C20 H20B 0.9800 . ?
C20 H20C 0.9800 . ?
C21 H21A 0.9800 . ?
C21 H21B 0.9800 . ?
C21 H21C 0.9800 . ?
C22 C24 1.532(4) . ?
C22 C23 1.538(4) . ?
C22 H22 1.0000 . ?
C23 H23A 0.9800 . ?
C23 H23B 0.9800 . ?
C23 H23C 0.9800 . ?
C24 H24A 0.9800 . ?
C24 H24B 0.9800 . ?
C24 H24C 0.9800 . ?
Ir31 N31 2.058(2) . ?
Ir31 N32 2.061(2) . ?
Ir31 Si31 2.2515(7) . ?
Ir31 Si32 2.2579(7) . ?
Ir31 Cl31 2.4151(7) . ?
Si31 O31 1.7333(19) . ?
Si31 C37 1.896(3) . ?
Si31 C40 1.908(3) . ?
Si32 O32 1.7320(19) . ?
Si32 C49 1.893(3) . ?
Si32 C52 1.906(3) . ?
O31 C31 1.332(3) . ?
O32 C43 1.328(3) . ?
N31 C31 1.355(3) . ?
N31 C35 1.368(3) . ?
N32 C43 1.361(3) . ?
N32 C47 1.365(3) . ?
C31 C32 1.399(4) . ?
C32 C33 1.387(4) . ?
C32 H32 0.9500 . ?
C33 C34 1.401(4) . ?
C33 C36 1.505(4) . ?
C34 C35 1.373(4) . ?
C34 H34 0.9500 . ?
C35 H35 0.9500 . ?
C36 H36A 0.9800 . ?
C36 H36B 0.9800 . ?
C36 H36C 0.9800 . ?
C37 C39 1.536(4) . ?
C37 C38 1.536(4) . ?
C37 H37 1.0000 . ?
C38 H38A 0.9800 . ?
C38 H38B 0.9800 . ?
C38 H38C 0.9800 . ?
C39 H39A 0.9800 . ?
C39 H39B 0.9800 . ?
C39 H39C 0.9800 . ?
C40 C41 1.535(4) . ?
C40 C42 1.536(4) . ?
C40 H40 1.0000 . ?
C41 H41A 0.9800 . ?
C41 H41B 0.9800 . ?
C41 H41C 0.9800 . ?
C42 H42A 0.9800 . ?
C42 H42B 0.9800 . ?
C42 H42C 0.9800 . ?
C43 C44 1.397(3) . ?
C44 C45 1.379(4) . ?
C44 H44 0.9500 . ?
C45 C46 1.408(4) . ?
C45 C48 1.501(4) . ?
C46 C47 1.368(4) . ?
C46 H46 0.9500 . ?
C47 H47 0.9500 . ?
C48 H48A 0.9800 . ?
C48 H48B 0.9800 . ?
C48 H48C 0.9800 . ?
C49 C51 1.534(4) . ?
C49 C50 1.544(4) . ?
C49 H49 1.0000 . ?
C50 H50A 0.9800 . ?
C50 H50B 0.9800 . ?
C50 H50C 0.9800 . ?
C51 H51A 0.9800 . ?
C51 H51B 0.9800 . ?
C51 H51C 0.9800 . ?
C52 C54 1.529(4) . ?
C52 C53 1.535(4) . ?
C52 H52 1.0000 . ?
C53 H53A 0.9800 . ?
C53 H53B 0.9800 . ?
C53 H53C 0.9800 . ?
C54 H54A 0.9800 . ?
C54 H54B 0.9800 . ?
C54 H54C 0.9800 . ?

loop_
_geom_torsion_atom_site_label_1
_geom_torsion_atom_site_label_2
_geom_torsion_atom_site_label_3
_geom_torsion_atom_site_label_4
_geom_torsion
_geom_torsion_site_symmetry_1
_geom_torsion_site_symmetry_2
_geom_torsion_site_symmetry_3
_geom_torsion_site_symmetry_4
_geom_torsion_publ_flag
C7 Si1 O1 C1 152.91(17) . . . . ?
C10 Si1 O1 C1 -94.28(18) . . . . ?
Ir1 Si1 O1 C1 18.74(17) . . . . ?
C19 Si2 O2 C13 151.41(18) . . . . ?
C22 Si2 O2 C13 -93.76(19) . . . . ?
Ir1 Si2 O2 C13 17.89(18) . . . . ?
Si1 O1 C1 N1 -13.6(3) . . . . ?
Si1 O1 C1 C2 166.92(17) . . . . ?
C5 N1 C1 O1 -178.5(2) . . . . ?
Ir1 N1 C1 O1 -0.8(3) . . . . ?
C5 N1 C1 C2 1.0(3) . . . . ?
Ir1 N1 C1 C2 178.64(18) . . . . ?
O1 C1 C2 C3 178.1(2) . . . . ?
N1 C1 C2 C3 -1.4(4) . . . . ?
C1 C2 C3 C4 0.9(4) . . . . ?
C1 C2 C3 C6 -178.9(2) . . . . ?
C2 C3 C4 C5 -0.2(4) . . . . ?
C6 C3 C4 C5 179.6(2) . . . . ?
C3 C4 C5 N1 -0.2(4) . . . . ?
C1 N1 C5 C4 -0.2(4) . . . . ?
Ir1 N1 C5 C4 -177.72(19) . . . . ?
O1 Si1 C7 C8 28.4(2) . . . . ?
C10 Si1 C7 C8 -80.5(2) . . . . ?
Ir1 Si1 C7 C8 143.94(15) . . . . ?
O1 Si1 C7 C9 152.51(18) . . . . ?
C10 Si1 C7 C9 43.6(2) . . . . ?
Ir1 Si1 C7 C9 -91.95(19) . . . . ?
Si2 O2 C13 N2 -7.3(3) . . . . ?
Si2 O2 C13 C14 174.49(19) . . . . ?
C17 N2 C13 O2 177.1(2) . . . . ?
Ir1 N2 C13 O2 -10.0(3) . . . . ?
C17 N2 C13 C14 -4.7(4) . . . . ?
Ir1 N2 C13 C14 168.19(19) . . . . ?
O2 C13 C14 C15 179.8(2) . . . . ?
N2 C13 C14 C15 1.6(4) . . . . ?
C13 C14 C15 C16 2.5(4) . . . . ?
C13 C14 C15 C18 -175.6(3) . . . . ?
C14 C15 C16 C17 -3.5(4) . . . . ?
C18 C15 C16 C17 174.7(2) . . . . ?
C13 N2 C17 C16 3.8(4) . . . . ?
Ir1 N2 C17 C16 -168.94(19) . . . . ?
C15 C16 C17 N2 0.3(4) . . . . ?
O2 Si2 C19 C20 159.56(17) . . . . ?
C22 Si2 C19 C20 47.7(2) . . . . ?
Ir1 Si2 C19 C20 -83.94(19) . . . . ?
O2 Si2 C19 C21 35.4(2) . . . . ?
C22 Si2 C19 C21 -76.4(2) . . . . ?
Ir1 Si2 C19 C21 151.90(15) . . . . ?
C37 Si31 O31 C31 151.86(19) . . . . ?
C40 Si31 O31 C31 -93.8(2) . . . . ?
Ir31 Si31 O31 C31 17.70(19) . . . . ?
C49 Si32 O32 C43 153.83(17) . . . . ?
C52 Si32 O32 C43 -93.76(18) . . . . ?
Ir31 Si32 O32 C43 19.08(17) . . . . ?
Si31 O31 C31 N31 -8.1(3) . . . . ?
Si31 O31 C31 C32 174.4(2) . . . . ?
C35 N31 C31 O31 178.9(2) . . . . ?
Ir31 N31 C31 O31 -8.5(3) . . . . ?
C35 N31 C31 C32 -3.6(4) . . . . ?
Ir31 N31 C31 C32 169.0(2) . . . . ?
O31 C31 C32 C33 177.7(2) . . . . ?
N31 C31 C32 C33 0.3(4) . . . . ?
C31 C32 C33 C34 3.0(4) . . . . ?
C31 C32 C33 C36 -175.5(3) . . . . ?
C32 C33 C34 C35 -2.8(4) . . . . ?
C36 C33 C34 C35 175.7(3) . . . . ?
C31 N31 C35 C34 3.9(4) . . . . ?
Ir31 N31 C35 C34 -168.6(2) . . . . ?
C33 C34 C35 N31 -0.6(4) . . . . ?
O31 Si31 C37 C39 160.21(18) . . . . ?
C40 Si31 C37 C39 49.0(2) . . . . ?
Ir31 Si31 C37 C39 -82.5(2) . . . . ?
O31 Si31 C37 C38 35.8(2) . . . . ?
C40 Si31 C37 C38 -75.4(2) . . . . ?
Ir31 Si31 C37 C38 153.09(16) . . . . ?
Si32 O32 C43 N32 -15.1(3) . . . . ?
Si32 O32 C43 C44 165.05(18) . . . . ?
C47 N32 C43 O32 -177.4(2) . . . . ?
Ir31 N32 C43 O32 1.3(3) . . . . ?
C47 N32 C43 C44 2.5(3) . . . . ?
Ir31 N32 C43 C44 -178.81(19) . . . . ?
O32 C43 C44 C45 177.4(2) . . . . ?
N32 C43 C44 C45 -2.5(4) . . . . ?
C43 C44 C45 C46 0.4(4) . . . . ?
C43 C44 C45 C48 -179.7(3) . . . . ?
C44 C45 C46 C47 1.5(4) . . . . ?
C48 C45 C46 C47 -178.4(3) . . . . ?
C43 N32 C47 C46 -0.5(4) . . . . ?
Ir31 N32 C47 C46 -179.13(19) . . . . ?
C45 C46 C47 N32 -1.5(4) . . . . ?
O32 Si32 C49 C51 32.0(2) . . . . ?
C52 Si32 C49 C51 -76.9(2) . . . . ?
Ir31 Si32 C49 C51 149.04(15) . . . . ?
O32 Si32 C49 C50 155.35(18) . . . . ?
C52 Si32 C49 C50 46.4(2) . . . . ?
Ir31 Si32 C49 C50 -87.7(2) . . . . ?
